data_4116704
loop_
_publ_author_name
'Ralf Flaig'
'Tibor Koritsanszky'
'Dieter Zobel'
'Peter Luger'

_publ_contact_author
;
     Prof. Dr. Peter Luger
     Institut f\"ur Kristallographie
     Fachbereich Chemie der Freien Universit\"at
     Takustr. 6
     14195 Berlin
     Germany
;
_publ_contact_author_email luger@chemie.fu-berlin.de
_publ_contact_author_fax 0049-30-8383464
_publ_contact_author_phone 0049-30-8383411
_publ_section_title
;
 Topological Analysis of the Experimental Electron Densities of Amino
 Acids. 1.d,l-Aspartic Acid at 20 K
;
_journal_name_full 'Journal of the American Chemical Society'
_journal_page_first 2227
_journal_page_last 2238
_journal_paper_doi 10.1021/ja972620e
_journal_volume 120
_journal_year 1998
_chemical_formula_sum 'C4 H7 N O4'
_chemical_formula_weight 133.11
_chemical_name_common 'DL-Aspartic Acid'
_chemical_name_systematic
; 
 ? 
;
_space_group_IT_number 15
_symmetry_cell_setting monoclinic
_symmetry_space_group_name_Hall '-C 2yc'
_symmetry_space_group_name_H-M 'C 1 2/c 1'
_atom_sites_solution_hydrogens geom
_atom_sites_solution_primary direct
_atom_sites_solution_secondary difmap
_audit_creation_method SHELXL
_cell_angle_alpha 90.00
_cell_angle_beta 123.45(1)
_cell_angle_gamma 90.00
_cell_formula_units_Z 8
_cell_length_a 18.881(2)
_cell_length_b 7.325(3)
_cell_length_c 9.129(1)
_cell_measurement_reflns_used 39
_cell_measurement_temperature 20(1)
_cell_measurement_theta_max 60
_cell_measurement_theta_min 49
_cell_volume 1053.4(5)
_computing_cell_refinement
;
STOE software
;
_computing_data_collection
;
STOE software
;
_computing_data_reduction 'in-house program'
_computing_molecular_graphics
;
schakal88 (Keller, 1988), XDGRAPH (Koritsanszky, 1995)
;
_computing_publication_material
;
shelxl-93_acta (Sheldrick, 1996)
;
_computing_structure_refinement 'SHELXL-93 (Sheldrick, 1993)'
_computing_structure_solution 'SHELXS-86 (Sheldrick, 1990)'
_diffrn_ambient_temperature 20(1)
_diffrn_measurement_device
;
four circle Eulerian cradle, Huber type 512 Diffractometer, microVAX 
controlled 
;
_diffrn_measurement_method \w/2\q
_diffrn_radiation_monochromator graphite
_diffrn_radiation_source 'fine-focus sealed tube'
_diffrn_radiation_type AgK\a
_diffrn_radiation_wavelength 0.56090
_diffrn_reflns_av_R_equivalents 0.0000
_diffrn_reflns_av_sigmaI/netI 0.0468
_diffrn_reflns_limit_h_max 51
_diffrn_reflns_limit_h_min 0
_diffrn_reflns_limit_k_max 20
_diffrn_reflns_limit_k_min 0
_diffrn_reflns_limit_l_max 20
_diffrn_reflns_limit_l_min -24
_diffrn_reflns_number 11008
_diffrn_reflns_theta_max 50.19
_diffrn_reflns_theta_min 2.04
_diffrn_standards_decay_% 3
_diffrn_standards_interval_time 90
_diffrn_standards_number 3
_exptl_absorpt_coefficient_mu 0.090
_exptl_absorpt_correction_T_max 1.043
_exptl_absorpt_correction_T_min 1.020
_exptl_absorpt_correction_type yes
_exptl_crystal_colour colourless
_exptl_crystal_density_diffrn 1.679
_exptl_crystal_density_method none
_exptl_crystal_description cubic
_exptl_crystal_F_000 560
_exptl_crystal_size_max 0.52
_exptl_crystal_size_mid 0.40
_exptl_crystal_size_min 0.31
_refine_diff_density_max 0.867
_refine_diff_density_min -0.346
_refine_diff_density_rms 0.105
_refine_ls_extinction_coef 0.0000(13)
_refine_ls_extinction_expression Fc^*^=kFc[1+0.001xFc^2^\l^3^/sin(2\q)]^-1/4^
_refine_ls_extinction_method SHELXL
_refine_ls_goodness_of_fit_all 1.039
_refine_ls_goodness_of_fit_obs 1.121
_refine_ls_hydrogen_treatment refall
_refine_ls_matrix_type full
_refine_ls_number_parameters 111
_refine_ls_number_reflns 11008
_refine_ls_number_restraints 0
_refine_ls_restrained_S_all 1.039
_refine_ls_restrained_S_obs 1.121
_refine_ls_R_factor_all 0.0614
_refine_ls_R_factor_obs 0.0313
_refine_ls_shift/esd_max -4.993
_refine_ls_shift/esd_mean 0.217
_refine_ls_structure_factor_coef Fsqd
_refine_ls_weighting_details 'w=1/[\s^2^(Fo^2^)+(0.0492P)^2^+0.2125P] where P=(Fo^2^+2Fc^2^)/3'
_refine_ls_weighting_scheme calc
_refine_ls_wR_factor_all 0.0983
_refine_ls_wR_factor_obs 0.0876
_reflns_number_observed 7528
_reflns_number_total 11008
_reflns_observed_criterion F>4sigma(F)
_cod_data_source_file ja972620e.cif
_cod_data_source_block shelx
_cod_depositor_comments
;
The following automatic conversions were performed:

'_refine_ls_weighting_scheme' value 'calc
w=1/[\s^2^(Fo^2^)+(0.0492P)^2^+0.2125P] where P=(Fo^2^+2Fc^2^)/3' was
changed to 'calc'. New tag '_refine_ls_weighting_details' was
created. The value of the new tag was set to
'w=1/[\s^2^(Fo^2^)+(0.0492P)^2^+0.2125P] where P=(Fo^2^+2Fc^2^)/3'.

Automatic conversion script
Id: cif_fix_values 3143 2015-03-26 13:38:13Z robertas 
;
_cod_database_code 4116704

loop_
_symmetry_equiv_pos_as_xyz
'x, y, z'
'-x, y, -z+1/2'
'x+1/2, y+1/2, z'
'-x+1/2, y+1/2, -z+1/2'
'-x, -y, -z'
'x, -y, z-1/2'
'-x+1/2, -y+1/2, -z'
'x+1/2, -y+1/2, z-1/2'

loop_
_atom_site_aniso_label
_atom_site_aniso_U_11
_atom_site_aniso_U_22
_atom_site_aniso_U_33
_atom_site_aniso_U_23
_atom_site_aniso_U_13
_atom_site_aniso_U_12
N1 0.00475(3) 0.00829(4) 0.00472(3) -0.00013(3) 0.00255(2) -0.00002(3)
C1 0.00369(3) 0.00630(4) 0.00476(3) -0.00018(3) 0.00202(3) -0.00003(3)
C2 0.00373(3) 0.00585(4) 0.00484(3) -0.00036(3) 0.00198(3) -0.00011(3)
O1 0.00388(2) 0.01057(4) 0.00651(3) -0.00143(3) 0.00243(2) 0.00072(3)
O2 0.00601(3) 0.00789(4) 0.00545(3) -0.00151(3) 0.00285(2) -0.00011(3)
C3 0.00405(3) 0.00857(5) 0.00490(3) 0.00052(3) 0.00203(3) -0.00061(3)
C4 0.00390(3) 0.00735(5) 0.00473(3) -0.00019(3) 0.00217(3) -0.00041(3)
O3 0.00536(3) 0.01090(4) 0.00516(3) 0.00171(3) 0.00222(2) -0.00011(3)
O4 0.00451(3) 0.01140(5) 0.00660(3) 0.00104(3) 0.00273(2) -0.00160(3)

loop_
_atom_site_label
_atom_site_type_symbol
_atom_site_fract_x
_atom_site_fract_y
_atom_site_fract_z
_atom_site_U_iso_or_equiv
_atom_site_thermal_displace_type
_atom_site_occupancy
_atom_site_calc_flag
N1 N 0.654389(9) 0.29856(2) 0.48300(2) 0.00595(2) Uani 1 d
C1 C 0.653886(10) 0.36906(3) 0.63553(2) 0.00508(2) Uani 1 d
C2 C 0.745047(10) 0.38484(3) 0.79764(2) 0.00500(2) Uani 1 d
O1 O 0.803253(8) 0.32322(2) 0.78319(2) 0.00722(2) Uani 1 d
O2 O 0.754903(9) 0.46133(2) 0.93046(2) 0.00661(2) Uani 1 d
C3 C 0.598573(10) 0.25187(3) 0.67226(2) 0.00607(2) Uani 1 d
C4 C 0.506758(10) 0.24976(3) 0.51946(2) 0.00544(2) Uani 1 d
O3 O 0.482808(9) 0.32964(2) 0.38170(2) 0.00750(2) Uani 1 d
O4 O 0.456278(9) 0.15756(3) 0.54882(2) 0.00768(2) Uani 1 d
H1 H 0.6820(4) 0.3765(10) 0.4565(9) 0.015(2) Uiso 1 d
H2 H 0.6796(5) 0.1856(11) 0.5050(10) 0.018(2) Uiso 1 d
H3 H 0.6037(5) 0.2980(12) 0.3884(11) 0.025(2) Uiso 1 d
H4 H 0.6307(4) 0.4913(10) 0.6026(8) 0.0130(15) Uiso 1 d
H5 H 0.6209(5) 0.1381(10) 0.7059(10) 0.020(2) Uiso 1 d
H6 H 0.6026(4) 0.2956(10) 0.7663(9) 0.016(2) Uiso 1 d
H7 H 0.3960(6) 0.1743(15) 0.4440(13) 0.046(3) Uiso 1 d

loop_
_atom_type_symbol
_atom_type_description
_atom_type_scat_dispersion_real
_atom_type_scat_dispersion_imag
_atom_type_scat_source
O O 0.0056 0.0036 'International Tables Vol C Tables 4.2.6.8 and 6.1.1.4'
N N 0.0030 0.0019 'International Tables Vol C Tables 4.2.6.8 and 6.1.1.4'
C C 0.0015 0.0009 'International Tables Vol C Tables 4.2.6.8 and 6.1.1.4'
H H 0.0000 0.0000 'International Tables Vol C Tables 4.2.6.8 and 6.1.1.4'

loop_
_geom_angle_atom_site_label_1
_geom_angle_atom_site_label_2
_geom_angle_atom_site_label_3
_geom_angle
N1 C1 C3 111.61(2)
N1 C1 C2 110.22(2)
C3 C1 C2 111.72(2)
O2 C2 O1 126.04(2)
O2 C2 C1 117.13(2)
O1 C2 C1 116.81(2)
C4 C3 C1 112.26(2)
O3 C4 O4 123.87(2)
O3 C4 C3 121.93(2)
O4 C4 C3 114.19(2)

loop_
_geom_bond_atom_site_label_1
_geom_bond_atom_site_label_2
_geom_bond_distance
N1 C1 1.4900(3)
C1 C3 1.5251(3)
C1 C2 1.5355(3)
C2 O2 1.2530(3)
C2 O1 1.2604(3)
C3 C4 1.5118(3)
C4 O3 1.2253(3)
C4 O4 1.3107(3)

loop_
_geom_torsion_atom_site_label_1
_geom_torsion_atom_site_label_2
_geom_torsion_atom_site_label_3
_geom_torsion_atom_site_label_4
_geom_torsion
N1 C1 C2 O2 172.31(2)
C3 C1 C2 O2 -63.00(3)
N1 C1 C2 O1 -6.10(2)
C3 C1 C2 O1 118.59(3)
N1 C1 C3 C4 -61.50(2)
C2 C1 C3 C4 174.59(2)
C1 C3 C4 O3 2.47(3)
C1 C3 C4 O4 -176.92(2)
